data_7054004
loop_
_publ_author_name
'Maldonado-Dom\'inguez, Mauricio'
'Arcos-Ramos, Rafael'
'Romero, Margarita'
'Flores-P\'erez, Blas'
'Farf\'an, Norberto'
'Santillan, Rosa'
'Lacroix, Pascal G.'
'Malfant, Isabelle'

_publ_section_title
;
 The amide bridge in donor--acceptor systems: delocalization depends on
 push--pull stress
;
_journal_issue 1
_journal_name_full 'New Journal of Chemistry'
_journal_page_first 260
_journal_paper_doi 10.1039/c3nj01176c
_journal_volume 38
_journal_year 2014
_chemical_compound_source 'synthesis as described'
_chemical_formula_moiety 'C21 H19 N3 O3'
_chemical_formula_sum 'C21 H19 N3 O3'
_chemical_formula_weight 361.39
_chemical_name_common 'Compound X'
_chemical_name_systematic
;
 ?
;
_space_group_crystal_system triclinic
_space_group_IT_number 2
_space_group_name_Hall '-P 1'
_space_group_name_H-M_alt 'P -1'
_symmetry_space_group_name_Hall '-P 1'
_symmetry_space_group_name_H-M 'P -1'
_atom_sites_solution_hydrogens geom
_atom_sites_solution_primary direct
_atom_sites_solution_secondary difmap
_audit_conform_dict_location ftp://ftp.iucr.org/pub/cif_core.dic
_audit_conform_dict_name cif_core.dic
_audit_conform_dict_version 2.4
_audit_creation_date 2012-06-19
_audit_creation_method 'WinGX routine CIF_UPDATE'
_cell_angle_alpha 81.8816(18)
_cell_angle_beta 82.0634(18)
_cell_angle_gamma 65.3173(18)
_cell_formula_units_Z 2
_cell_length_a 6.90260(20)
_cell_length_b 7.37510(20)
_cell_length_c 19.53700(59)
_cell_measurement_reflns_used 64648
_cell_measurement_temperature 298(2)
_cell_measurement_theta_max 27.485
_cell_measurement_theta_min 0.998
_cell_measurement_wavelength 0.71073
_cell_volume 891.18(5)
_computing_cell_refinement 'HKL Scalepack (Otwinowski & Minor 1997)'
_computing_data_collection 'Collect (Bruker AXS BV, 1997-2004)'
_computing_data_reduction 'HKL Denzo and Scalepack (Otwinowski & Minor 1997)'
_computing_molecular_graphics 'Ortep-3 for Windows (Farrugia, 1997)'
_computing_publication_material 'WinGX publication routines (Farrugia, 1999)'
_computing_structure_refinement 'SHELXL-97 (Sheldrick, 2008)'
_computing_structure_solution 'SIR2004 (Giacovazzo et al, 2004)'
_diffrn_ambient_temperature 298(2)
_diffrn_detector 'CCD plate'
_diffrn_detector_area_resol_mean 9
_diffrn_measured_fraction_theta_full 0.98
_diffrn_measured_fraction_theta_max 0.98
_diffrn_measurement_device '95mm CCD camera on \k-goniostat'
_diffrn_measurement_device_type KappaCCD
_diffrn_measurement_method 'CCD rotation images, thick slices'
_diffrn_orient_matrix_type 'by Bruker AXS Collect from scalepack cell'
_diffrn_orient_matrix_UB_11 0.879301E-1
_diffrn_orient_matrix_UB_12 -0.103549
_diffrn_orient_matrix_UB_13 0.350321E-1
_diffrn_orient_matrix_UB_21 -0.121498
_diffrn_orient_matrix_UB_22 0.495612E-1
_diffrn_orient_matrix_UB_23 0.365828E-1
_diffrn_orient_matrix_UB_31 -0.559099E-1
_diffrn_orient_matrix_UB_32 -0.963496E-1
_diffrn_orient_matrix_UB_33 -0.113353E-1
_diffrn_radiation_monochromator graphite
_diffrn_radiation_probe x-ray
_diffrn_radiation_type MoK\a
_diffrn_radiation_wavelength 0.71073
_diffrn_reflns_av_R_equivalents 0.0519
_diffrn_reflns_av_unetI/netI 0.0387
_diffrn_reflns_limit_h_max 8
_diffrn_reflns_limit_h_min -8
_diffrn_reflns_limit_k_max 9
_diffrn_reflns_limit_k_min -9
_diffrn_reflns_limit_l_max 25
_diffrn_reflns_limit_l_min -24
_diffrn_reflns_number 15502
_diffrn_reflns_theta_full 27.52
_diffrn_reflns_theta_max 27.52
_diffrn_reflns_theta_min 3.05
_diffrn_source 'Enraf Nonius FR590'
_exptl_absorpt_coefficient_mu 0.092
_exptl_absorpt_correction_T_max 1.1083
_exptl_absorpt_correction_T_min 0.8856
_exptl_absorpt_correction_type multi-scan
_exptl_absorpt_process_details
;
        [c.f. r.h. blessing, acta cryst. (1995), a51, 33-38]
;
_exptl_crystal_colour colourless
_exptl_crystal_density_diffrn 1.347
_exptl_crystal_density_method 'not measured'
_exptl_crystal_description block
_exptl_crystal_F_000 380
_exptl_crystal_size_max 0.3
_exptl_crystal_size_mid 0.2
_exptl_crystal_size_min 0.025
_refine_diff_density_max 0.388
_refine_diff_density_min -0.304
_refine_diff_density_rms 0.041
_refine_ls_extinction_method none
_refine_ls_goodness_of_fit_ref 1.075
_refine_ls_hydrogen_treatment mixed
_refine_ls_matrix_type full
_refine_ls_number_parameters 250
_refine_ls_number_reflns 4015
_refine_ls_number_restraints 7
_refine_ls_restrained_S_all 1.086
_refine_ls_R_factor_all 0.0975
_refine_ls_R_factor_gt 0.0685
_refine_ls_shift/su_max 0.012
_refine_ls_shift/su_mean 0.001
_refine_ls_structure_factor_coef Fsqd
_refine_ls_weighting_details 'calc w=1/[\s^2^(Fo^2^)+(0.0677P)^2^+0.3479P] where P=(Fo^2^+2Fc^2^)/3'
_refine_ls_weighting_scheme calc
_refine_ls_wR_factor_gt 0.1597
_refine_ls_wR_factor_ref 0.1789
_reflns_number_gt 2854
_reflns_number_total 4015
_reflns_threshold_expression >2\s(I)
_cod_data_source_file c3nj01176c.txt
_cod_data_source_block san625
_cod_original_cell_volume 891.184(46)
_cod_database_code 7054004

loop_
_space_group_symop_operation_xyz
'x, y, z'
'-x, -y, -z'

loop_
_atom_site_label
_atom_site_type_symbol
_atom_site_fract_x
_atom_site_fract_y
_atom_site_fract_z
_atom_site_U_iso_or_equiv
_atom_site_adp_type
_atom_site_occupancy
_atom_site_symmetry_multiplicity
_atom_site_calc_flag
_atom_site_refinement_flags
O1 O 0.2506(2) 0.1815(2) 0.34894(7) 0.0509(4) Uani 1 1 d .
N2 N 0.1214(3) 0.2516(3) 0.56454(9) 0.0496(4) Uani 1 1 d .
C8 C 0.3442(3) 0.2385(3) 0.45649(10) 0.0444(4) Uani 1 1 d .
C1 C 0.4287(3) 0.2007(3) 0.31373(10) 0.0427(4) Uani 1 1 d .
O2 O 0.0369(3) 0.1799(3) 0.44255(8) 0.0715(5) Uani 1 1 d .
C6 C 0.5685(3) 0.2374(3) 0.34955(10) 0.0435(4) Uani 1 1 d .
C3 C 0.6366(3) 0.2025(3) 0.20460(10) 0.0484(5) Uani 1 1 d .
C5 C 0.7471(3) 0.2544(3) 0.31027(11) 0.0517(5) Uani 1 1 d .
H89 H 0.845 0.2769 0.3323 0.062 Uiso 1 1 calc R
C2 C 0.4587(3) 0.1829(3) 0.24368(10) 0.0474(5) Uani 1 1 d .
H6 H 0.3614 0.158 0.2222 0.057 Uiso 1 1 calc R
O3 O 0.4364(3) 0.2840(3) 0.56255(8) 0.0700(5) Uani 1 1 d .
C7 C 0.5206(3) 0.2556(3) 0.42141(10) 0.0465(5) Uani 1 1 d .
H90 H 0.6129 0.2801 0.4456 0.056 Uiso 1 1 calc R
C9 C 0.2003(3) 0.1986(3) 0.41914(10) 0.0484(5) Uani 1 1 d .
C10 C 0.3053(3) 0.2604(3) 0.53238(10) 0.0478(5) Uani 1 1 d .
N3 N 0.6731(3) 0.1868(3) 0.13496(10) 0.0663(5) Uani 1 1 d U
C4 C 0.7807(3) 0.2388(3) 0.24068(11) 0.0533(5) Uani 1 1 d .
H10 H 0.9002 0.2522 0.2162 0.064 Uiso 1 1 calc R
C11 C 0.0449(3) 0.2699(3) 0.63438(10) 0.0453(5) Uani 1 1 d .
C16 C 0.1542(4) 0.3016(3) 0.68338(11) 0.0546(5) Uani 1 1 d .
H12 H 0.2841 0.3119 0.6702 0.065 Uiso 1 1 calc R
C12 C -0.1502(3) 0.2561(3) 0.65539(11) 0.0533(5) Uani 1 1 d .
H13 H -0.2247 0.2359 0.6231 0.064 Uiso 1 1 calc R
C14 C -0.1239(4) 0.3025(3) 0.77222(11) 0.0533(5) Uani 1 1 d .
C17 C -0.2046(4) 0.3181(3) 0.84401(13) 0.0625(6) Uani 1 1 d .
C13 C -0.2333(4) 0.2721(3) 0.72340(11) 0.0563(5) Uani 1 1 d .
H16 H -0.3636 0.2625 0.7369 0.068 Uiso 1 1 calc R
C18 C 0.5198(5) 0.1665(4) 0.09493(12) 0.0691(7) Uani 1 1 d .
H17A H 0.531 0.226 0.0478 0.083 Uiso 1 1 calc R
H17B H 0.3756 0.2385 0.1154 0.083 Uiso 1 1 calc R
C20 C 0.8702(5) 0.1899(4) 0.09525(13) 0.0726(5) Uani 1 1 d U
H18A H 0.901 0.1174 0.0546 0.087 Uiso 1 1 calc R
H18B H 0.9894 0.1228 0.1237 0.087 Uiso 1 1 calc R
C15 C 0.0692(4) 0.3174(3) 0.75104(11) 0.0583(6) Uani 1 1 d .
H20 H 0.1427 0.3386 0.7834 0.07 Uiso 1 1 calc R
C21 C 0.8477(6) 0.3976(5) 0.07336(17) 0.0989(10) Uani 1 1 d .
H21A H 0.735 0.4617 0.043 0.148 Uiso 1 1 calc R
H21B H 0.9796 0.3953 0.0494 0.148 Uiso 1 1 calc R
H21C H 0.8137 0.4704 0.1135 0.148 Uiso 1 1 calc R
C19 C 0.5601(6) -0.0483(5) 0.09356(15) 0.0961(10) Uani 1 1 d .
H22A H 0.7013 -0.1189 0.0721 0.144 Uiso 1 1 calc R
H22B H 0.4565 -0.0569 0.0675 0.144 Uiso 1 1 calc R
H22C H 0.5485 -0.1073 0.1402 0.144 Uiso 1 1 calc R
N1 N -0.2610(4) 0.3284(4) 0.90172(12) 0.0853(7) Uani 1 1 d .
H1A H 0.040(4) 0.223(4) 0.5358(13) 0.079(8) Uiso 1 1 d .

loop_
_atom_site_aniso_label
_atom_site_aniso_U_11
_atom_site_aniso_U_22
_atom_site_aniso_U_33
_atom_site_aniso_U_23
_atom_site_aniso_U_13
_atom_site_aniso_U_12
O1 0.0474(8) 0.0684(9) 0.0472(8) -0.0082(6) -0.0078(6) -0.0316(7)
N2 0.0483(10) 0.0584(10) 0.0463(9) -0.0081(7) -0.0089(8) -0.0235(8)
C8 0.0448(10) 0.0454(10) 0.0456(10) -0.0027(8) -0.0123(8) -0.0187(8)
C1 0.0413(10) 0.0395(9) 0.0492(11) -0.0031(8) -0.0091(8) -0.0171(8)
O2 0.0583(10) 0.1226(15) 0.0537(9) -0.0133(9) -0.0040(7) -0.0552(10)
C6 0.0437(10) 0.0433(10) 0.0472(11) -0.0006(8) -0.0117(8) -0.0201(8)
C3 0.0537(12) 0.0448(10) 0.0484(11) -0.0062(8) -0.0056(9) -0.0209(9)
C5 0.0497(11) 0.0608(12) 0.0534(12) -0.0018(9) -0.0125(9) -0.0297(10)
C2 0.0507(11) 0.0489(11) 0.0496(11) -0.0073(8) -0.0108(9) -0.0244(9)
O3 0.0699(11) 0.1099(13) 0.0529(9) -0.0146(8) -0.0090(8) -0.0555(10)
C7 0.0479(11) 0.0474(10) 0.0508(11) -0.0015(8) -0.0157(9) -0.0233(9)
C9 0.0459(11) 0.0596(12) 0.0447(11) -0.0045(9) -0.0079(8) -0.0253(9)
C10 0.0480(11) 0.0501(11) 0.0493(11) -0.0050(8) -0.0109(9) -0.0218(9)
N3 0.0805(12) 0.0821(12) 0.0516(9) -0.0149(8) -0.0001(8) -0.0471(10)
C4 0.0517(12) 0.0610(13) 0.0532(12) -0.0031(9) -0.0034(9) -0.0298(10)
C11 0.0489(11) 0.0395(10) 0.0460(11) -0.0039(8) -0.0088(9) -0.0151(8)
C16 0.0561(12) 0.0607(13) 0.0533(12) -0.0091(10) -0.0083(10) -0.0277(10)
C12 0.0527(12) 0.0558(12) 0.0549(12) -0.0079(9) -0.0108(10) -0.0226(10)
C14 0.0640(13) 0.0393(10) 0.0497(12) -0.0075(8) -0.0034(10) -0.0137(9)
C17 0.0707(15) 0.0534(13) 0.0597(15) -0.0103(10) -0.0008(12) -0.0215(11)
C13 0.0529(12) 0.0572(12) 0.0590(13) -0.0061(10) -0.0028(10) -0.0230(10)
C18 0.0947(19) 0.0789(16) 0.0476(12) -0.0078(11) -0.0082(12) -0.0476(15)
C20 0.0840(13) 0.0856(13) 0.0557(10) -0.0136(9) 0.0039(9) -0.0426(11)
C15 0.0666(14) 0.0616(13) 0.0522(12) -0.0119(10) -0.0096(10) -0.0281(11)
C21 0.121(3) 0.102(2) 0.084(2) 0.0128(17) -0.0146(18) -0.060(2)
C19 0.146(3) 0.087(2) 0.0784(19) -0.0113(15) -0.0130(19) -0.068(2)
N1 0.1043(19) 0.0903(17) 0.0598(14) -0.0191(11) 0.0108(12) -0.0399(14)

loop_
_atom_type_symbol
_atom_type_description
_atom_type_scat_dispersion_real
_atom_type_scat_dispersion_imag
_atom_type_scat_source
C C 0.0033 0.0016 'International Tables Vol C Tables 4.2.6.8 and 6.1.1.4'
H H 0 0 'International Tables Vol C Tables 4.2.6.8 and 6.1.1.4'
O O 0.0106 0.006 'International Tables Vol C Tables 4.2.6.8 and 6.1.1.4'
N N 0.0061 0.0033 'International Tables Vol C Tables 4.2.6.8 and 6.1.1.4'

loop_
_geom_angle_atom_site_label_1
_geom_angle_atom_site_label_2
_geom_angle_atom_site_label_3
_geom_angle
C1 O1 C9 122.86(14)
C10 N2 C11 128.23(17)
C10 N2 H1A 114.8(16)
C11 N2 H1A 116.9(16)
C7 C8 C9 119.19(18)
C7 C8 C10 118.64(16)
C9 C8 C10 122.17(17)
C2 C1 O1 116.99(16)
C2 C1 C6 123.22(18)
O1 C1 C6 119.79(17)
C1 C6 C5 116.57(18)
C1 C6 C7 118.46(18)
C5 C6 C7 124.97(17)
N3 C3 C2 122.09(18)
N3 C3 C4 120.52(19)
C2 C3 C4 117.39(18)
C4 C5 C6 121.64(18)
C4 C5 H89 119.2
C6 C5 H89 119.2
C1 C2 C3 119.83(17)
C1 C2 H6 120.1
C3 C2 H6 120.1
C8 C7 C6 122.14(17)
C8 C7 H90 118.9
C6 C7 H90 118.9
O2 C9 O1 115.09(17)
O2 C9 C8 127.36(19)
O1 C9 C8 117.55(17)
O3 C10 N2 123.54(19)
O3 C10 C8 120.05(18)
N2 C10 C8 116.41(16)
C3 N3 C18 122.20(19)
C3 N3 C20 121.74(19)
C18 N3 C20 116.06(19)
C5 C4 C3 121.34(19)
C5 C4 H10 119.3
C3 C4 H10 119.3
C12 C11 C16 119.07(19)
C12 C11 N2 117.78(17)
C16 C11 N2 123.14(19)
C15 C16 C11 119.7(2)
C15 C16 H12 120.1
C11 C16 H12 120.1
C13 C12 C11 120.53(19)
C13 C12 H13 119.7
C11 C12 H13 119.7
C15 C14 C13 118.9(2)
C15 C14 C17 119.0(2)
C13 C14 C17 122.0(2)
N1 C17 C14 177.4(3)
C12 C13 C14 120.4(2)
C12 C13 H16 119.8
C14 C13 H16 119.8
N3 C18 C19 111.3(2)
N3 C18 H17A 109.4
C19 C18 H17A 109.4
N3 C18 H17B 109.4
C19 C18 H17B 109.4
H17A C18 H17B 108
N3 C20 C21 111.2(2)
N3 C20 H18A 109.4
C21 C20 H18A 109.4
N3 C20 H18B 109.4
C21 C20 H18B 109.4
H18A C20 H18B 108
C16 C15 C14 121.4(2)
C16 C15 H20 119.3
C14 C15 H20 119.3
C20 C21 H21A 109.5
C20 C21 H21B 109.5
H21A C21 H21B 109.5
C20 C21 H21C 109.5
H21A C21 H21C 109.5
H21B C21 H21C 109.5
C18 C19 H22A 109.5
C18 C19 H22B 109.5
H22A C19 H22B 109.5
C18 C19 H22C 109.5
H22A C19 H22C 109.5
H22B C19 H22C 109.5

loop_
_geom_bond_atom_site_label_1
_geom_bond_atom_site_label_2
_geom_bond_distance
O1 C1 1.374(2)
O1 C9 1.378(2)
N2 C10 1.360(3)
N2 C11 1.397(3)
N2 H1A 0.95(3)
C8 C7 1.357(3)
C8 C9 1.453(3)
C8 C10 1.489(3)
C1 C2 1.372(3)
C1 C6 1.397(2)
O2 C9 1.212(2)
C6 C5 1.402(3)
C6 C7 1.409(3)
C3 N3 1.361(3)
C3 C2 1.403(3)
C3 C4 1.424(3)
C5 C4 1.360(3)
C5 H89 0.93
C2 H6 0.93
O3 C10 1.226(2)
C7 H90 0.93
N3 C18 1.465(3)
N3 C20 1.477(3)
C4 H10 0.93
C11 C12 1.394(3)
C11 C16 1.396(3)
C16 C15 1.370(3)
C16 H12 0.93
C12 C13 1.373(3)
C12 H13 0.93
C14 C15 1.385(3)
C14 C13 1.390(3)
C14 C17 1.438(3)
C17 N1 1.143(3)
C13 H16 0.93
C18 C19 1.494(4)
C18 H17A 0.97
C18 H17B 0.97
C20 C21 1.479(4)
C20 H18A 0.97
C20 H18B 0.97
C15 H20 0.93
C21 H21A 0.96
C21 H21B 0.96
C21 H21C 0.96
C19 H22A 0.96
C19 H22B 0.96
C19 H22C 0.96

loop_
_geom_hbond_atom_site_label_D
_geom_hbond_atom_site_label_H
_geom_hbond_atom_site_label_A
_geom_hbond_distance_DH
_geom_hbond_distance_HA
_geom_hbond_distance_DA
_geom_hbond_angle_DHA
N2 H1A O2 0.95(3) 1.90(3) 2.701(2) 141(2)

loop_
_geom_torsion_atom_site_label_1
_geom_torsion_atom_site_label_2
_geom_torsion_atom_site_label_3
_geom_torsion_atom_site_label_4
_geom_torsion
C9 O1 C1 C2 -179.16(17)
C9 O1 C1 C6 0.6(3)
C2 C1 C6 C5 -0.5(3)
O1 C1 C6 C5 179.75(16)
C2 C1 C6 C7 179.16(17)
O1 C1 C6 C7 -0.6(3)
C1 C6 C5 C4 0.9(3)
C7 C6 C5 C4 -178.72(19)
O1 C1 C2 C3 179.52(16)
C6 C1 C2 C3 -0.2(3)
N3 C3 C2 C1 -179.76(18)
C4 C3 C2 C1 0.5(3)
C9 C8 C7 C6 0.5(3)
C10 C8 C7 C6 -179.80(17)
C1 C6 C7 C8 0.0(3)
C5 C6 C7 C8 179.67(19)
C1 O1 C9 O2 179.29(18)
C1 O1 C9 C8 -0.1(3)
C7 C8 C9 O2 -179.7(2)
C10 C8 C9 O2 0.6(3)
C7 C8 C9 O1 -0.5(3)
C10 C8 C9 O1 179.83(17)
C11 N2 C10 O3 1.2(3)
C11 N2 C10 C8 -179.17(17)
C7 C8 C10 O3 -3.4(3)
C9 C8 C10 O3 176.31(19)
C7 C8 C10 N2 176.96(17)
C9 C8 C10 N2 -3.4(3)
C2 C3 N3 C18 5.6(3)
C4 C3 N3 C18 -174.7(2)
C2 C3 N3 C20 -174.6(2)
C4 C3 N3 C20 5.1(3)
C6 C5 C4 C3 -0.6(3)
N3 C3 C4 C5 -179.8(2)
C2 C3 C4 C5 -0.1(3)
C10 N2 C11 C12 179.83(19)
C10 N2 C11 C16 0.0(3)
C12 C11 C16 C15 0.3(3)
N2 C11 C16 C15 -179.79(19)
C16 C11 C12 C13 -0.4(3)
N2 C11 C12 C13 179.73(18)
C11 C12 C13 C14 0.1(3)
C15 C14 C13 C12 0.3(3)
C17 C14 C13 C12 -179.4(2)
C3 N3 C18 C19 -88.8(3)
C20 N3 C18 C19 91.3(3)
C3 N3 C20 C21 -85.6(3)
C18 N3 C20 C21 94.2(3)
C11 C16 C15 C14 0.1(3)
C13 C14 C15 C16 -0.4(3)
C17 C14 C15 C16 179.3(2)
